data_4322352
loop_
_publ_author_name
'A. McAuley'
'M. J. Zaworotko'
'K. Biradha'

_publ_section_title
;
 Stepwise Complexation of Ni(II) and Cu(II) Ions by 6,6'-C-spirobi(cyclam)
 (cyclam = 1,4,8,11-Tetraazacyclotetradecane), L1. Syntheses and Redox
 Chemistry of [M(H2L1)]X4 (M = Cu2+, Ni2+), [Cu2(L1)]X4, and [CuNi(L1)]X4
 (X = ClO4-) and the X-ray Crystal Structure of [Cu2(L1)](ClO4)4
;
_journal_name_full 'Inorganic Chemistry'
_journal_page_first 5078
_journal_page_last 5085
_journal_paper_doi 10.1021/ic9904844
_journal_volume 38
_journal_year 1999
_chemical_formula_sum 'C19 H36 Cl4 Cu2 N8 O16'
_chemical_formula_weight 901.44
_chemical_name_systematic
; 
 ? 
;
_space_group_IT_number 2
_symmetry_cell_setting triclinic
_symmetry_space_group_name_Hall '-P 1'
_symmetry_space_group_name_H-M 'P -1'
_atom_sites_solution_hydrogens geom
_atom_sites_solution_primary direct
_atom_sites_solution_secondary difmap
_audit_creation_method SHELXL
_cell_angle_alpha 80.4450(10)
_cell_angle_beta 76.1520(10)
_cell_angle_gamma 86.8760(10)
_cell_formula_units_Z 2
_cell_length_a 8.1143(5)
_cell_length_b 12.6757(7)
_cell_length_c 16.6980(10)
_cell_measurement_temperature 293(2)
_cell_volume 1644.21(17)
_computing_structure_refinement 'SHELXL-93 (Sheldrick, 1993)'
_computing_structure_solution 'SHELXS-86 (Sheldrick, 1990)'
_diffrn_ambient_temperature 293(2)
_diffrn_radiation_monochromator graphite
_diffrn_radiation_source 'fine-focus sealed tube'
_diffrn_radiation_type MoK\a
_diffrn_radiation_wavelength 0.71073
_diffrn_reflns_av_R_equivalents 0.0210
_diffrn_reflns_av_sigmaI/netI 0.0447
_diffrn_reflns_limit_h_max 10
_diffrn_reflns_limit_h_min -10
_diffrn_reflns_limit_k_max 16
_diffrn_reflns_limit_k_min -11
_diffrn_reflns_limit_l_max 21
_diffrn_reflns_limit_l_min -16
_diffrn_reflns_number 8734
_diffrn_reflns_theta_max 25.00
_diffrn_reflns_theta_min 1.27
_exptl_absorpt_coefficient_mu 1.702
_exptl_crystal_density_diffrn 1.821
_exptl_crystal_F_000 920
_refine_diff_density_max 2.226
_refine_diff_density_min -2.562
_refine_diff_density_rms 0.316
_refine_ls_extinction_method none
_refine_ls_goodness_of_fit_all 1.099
_refine_ls_goodness_of_fit_obs 1.185
_refine_ls_matrix_type full
_refine_ls_number_parameters 442
_refine_ls_number_reflns 5696
_refine_ls_number_restraints 0
_refine_ls_restrained_S_all 1.099
_refine_ls_restrained_S_obs 1.185
_refine_ls_R_factor_all 0.1200
_refine_ls_R_factor_obs 0.1056
_refine_ls_shift/esd_max -0.013
_refine_ls_shift/esd_mean 0.001
_refine_ls_structure_factor_coef Fsqd
_refine_ls_weighting_details 'w=1/[\s^2^(Fo^2^)+(0.2122P)^2^+20.2914P] where P=(Fo^2^+2Fc^2^)/3'
_refine_ls_weighting_scheme calc
_refine_ls_wR_factor_all 0.3328
_refine_ls_wR_factor_obs 0.3200
_reflns_number_observed 4575
_reflns_number_total 5696
_reflns_observed_criterion >2sigma(I)
_cod_data_source_file ic9904844.cif
_cod_data_source_block p1b
_cod_depositor_comments
;
The following automatic conversions were performed:

'_refine_ls_weighting_scheme' value 'calc
w=1/[\s^2^(Fo^2^)+(0.2122P)^2^+20.2914P] where P=(Fo^2^+2Fc^2^)/3'
was changed to 'calc'. New tag '_refine_ls_weighting_details' was
created. The value of the new tag was set to
'w=1/[\s^2^(Fo^2^)+(0.2122P)^2^+20.2914P] where P=(Fo^2^+2Fc^2^)/3'.

Automatic conversion script
Id: cif_fix_values 3143 2015-03-26 13:38:13Z robertas 
;
_cod_original_cell_volume 1644.2(2)
_cod_database_code 4322352

loop_
_symmetry_equiv_pos_as_xyz
'x, y, z'
'-x, -y, -z'

loop_
_atom_site_aniso_label
_atom_site_aniso_U_11
_atom_site_aniso_U_22
_atom_site_aniso_U_33
_atom_site_aniso_U_23
_atom_site_aniso_U_13
_atom_site_aniso_U_12
Cu1 0.0370(8) 0.0376(9) 0.0328(8) -0.0038(6) -0.0104(6) -0.0014(6)
Cu2 0.0343(8) 0.0322(8) 0.0365(8) -0.0044(6) -0.0083(6) 0.0013(6)
Cl1 0.0118(10) 0.0377(13) 0.0135(10) -0.0076(9) -0.0061(8) 0.0008(9)
Cl2 0.0094(10) 0.0303(12) 0.0216(11) -0.0070(9) -0.0034(8) 0.0077(9)
Cl3 0.0094(10) 0.0265(12) 0.0208(11) -0.0118(9) -0.0072(8) 0.0020(8)
Cl4 0.0108(10) 0.0346(13) 0.0206(12) -0.0035(9) 0.0010(8) 0.0039(9)
O11 0.093(8) 0.040(6) 0.072(7) 0.008(5) -0.042(6) -0.007(5)
O12 0.024(4) 0.129(10) 0.022(4) -0.017(5) 0.003(3) -0.016(5)
O13 0.016(4) 0.069(6) 0.044(5) -0.024(4) -0.020(3) 0.008(4)
O14 0.044(5) 0.057(5) 0.045(5) -0.038(4) -0.020(4) 0.002(4)
O21 0.062(7) 0.064(7) 0.139(11) -0.077(7) -0.059(7) 0.025(5)
O22 0.093(8) 0.073(7) 0.043(6) 0.001(5) -0.038(6) 0.046(6)
O23 0.031(5) 0.132(11) 0.047(6) -0.002(6) 0.021(4) -0.029(6)
O24 0.020(4) 0.036(4) 0.054(5) -0.018(4) -0.010(3) 0.019(3)
O31 0.026(4) 0.044(5) 0.078(6) -0.039(5) -0.023(4) 0.023(4)
O32 0.053(5) 0.040(5) 0.043(5) 0.019(4) -0.024(4) -0.017(4)
O33 0.034(4) 0.061(5) 0.016(4) -0.019(3) -0.008(3) -0.015(4)
O34 0.007(3) 0.039(4) 0.034(4) -0.008(3) -0.008(3) -0.007(3)
O41 0.023(5) 0.077(8) 0.135(12) -0.019(8) 0.026(6) -0.012(5)
O42 0.069(8) 0.117(11) 0.079(8) -0.042(8) -0.023(6) 0.073(8)
O43 0.072(9) 0.232(22) 0.192(18) -0.173(18) -0.069(11) 0.028(11)
O44 0.125(15) 0.235(26) 0.188(21) 0.183(21) 0.004(15) 0.023(16)
N1 0.014(3) 0.007(3) 0.003(3) 0.003(2) -0.004(3) 0.001(3)
N2 0.014(3) 0.008(3) 0.009(3) -0.002(3) -0.005(3) 0.000(3)
N3 0.019(4) 0.013(4) 0.009(3) 0.006(3) 0.001(3) -0.002(3)
N4 0.014(3) 0.007(3) 0.007(3) 0.000(3) -0.004(3) -0.005(3)
N5 0.008(3) 0.005(3) 0.011(3) 0.000(3) -0.002(3) 0.004(2)
N6 0.012(3) 0.015(4) 0.007(3) -0.002(3) 0.001(3) 0.000(3)
N7 0.020(4) 0.007(3) 0.011(3) 0.003(3) -0.008(3) -0.001(3)
N8 0.008(3) 0.009(3) 0.010(3) -0.002(3) -0.001(3) 0.004(3)
C1 0.015(4) 0.013(4) 0.013(4) 0.003(3) -0.011(3) -0.001(3)
C2 0.019(4) 0.013(4) 0.009(4) -0.002(3) -0.007(3) -0.002(3)
C3 0.023(5) 0.010(4) 0.016(4) -0.001(3) -0.003(4) -0.003(3)
C4 0.024(5) 0.020(5) 0.017(5) 0.005(4) -0.002(4) -0.006(4)
C5 0.025(5) 0.015(4) 0.016(4) 0.005(3) -0.005(4) 0.001(4)
C6 0.023(5) 0.023(5) 0.012(4) 0.006(4) -0.003(4) -0.003(4)
C7 0.035(5) 0.024(5) 0.000(4) 0.003(3) 0.001(4) -0.009(4)
C8 0.015(4) 0.011(4) 0.008(4) -0.003(3) -0.005(3) -0.001(3)
C9 0.008(4) 0.010(4) 0.007(4) -0.003(3) -0.004(3) 0.002(3)
C10 0.014(4) 0.003(4) 0.013(4) -0.004(3) -0.009(3) 0.005(3)
C11 0.009(4) 0.011(4) 0.004(4) 0.002(3) -0.003(3) 0.003(3)
C12 0.006(4) 0.016(4) 0.021(5) 0.000(3) 0.000(3) 0.001(3)
C13 0.012(4) 0.019(5) 0.015(4) -0.007(4) 0.001(3) -0.001(3)
C14 0.024(5) 0.027(5) 0.008(4) 0.003(4) 0.001(4) 0.001(4)
C15 0.028(5) 0.022(5) 0.022(5) 0.003(4) -0.003(4) -0.014(4)
C16 0.033(5) 0.012(4) 0.016(5) 0.007(3) -0.008(4) -0.001(4)
C17 0.024(5) 0.006(4) 0.027(5) -0.004(3) -0.017(4) 0.000(3)
C18 0.014(4) 0.005(4) 0.024(5) -0.005(3) -0.004(3) 0.001(3)
C19 0.012(4) 0.007(4) 0.010(4) -0.004(3) -0.001(3) 0.005(3)

loop_
_atom_site_label
_atom_site_type_symbol
_atom_site_fract_x
_atom_site_fract_y
_atom_site_fract_z
_atom_site_U_iso_or_equiv
_atom_site_thermal_displace_type
_atom_site_occupancy
_atom_site_calc_flag
_atom_site_refinement_flags
_atom_site_disorder_group
Cu1 Cu 1.2125(2) 0.74608(12) 0.14662(9) 0.0356(5) Uani 1 d . .
Cu2 Cu 0.8316(2) 0.29476(11) 0.35390(9) 0.0345(4) Uani 1 d . .
Cl1 Cl 0.9109(3) 0.6806(2) 0.49443(13) 0.0201(5) Uani 1 d . .
Cl2 Cl 0.7907(3) 0.8823(2) 0.23814(14) 0.0204(5) Uani 1 d . .
Cl3 Cl 0.5599(2) 0.2298(2) 0.23538(13) 0.0174(5) Uani 1 d . .
Cl4 Cl 0.6388(3) 0.6656(2) 0.06049(14) 0.0230(6) Uani 1 d . .
O11 O 0.9137(16) 0.7925(8) 0.4569(7) 0.066(3) Uani 1 d . .
O12 O 0.7801(11) 0.6682(10) 0.5702(5) 0.059(3) Uani 1 d . .
O13 O 1.0719(9) 0.6579(7) 0.5160(5) 0.040(2) Uani 1 d . .
O14 O 0.8863(11) 0.6198(7) 0.4337(5) 0.044(2) Uani 1 d . .
O21 O 0.8468(14) 0.9545(9) 0.2815(9) 0.076(4) Uani 1 d . .
O22 O 0.7356(15) 0.9360(9) 0.1656(6) 0.069(3) Uani 1 d . .
O23 O 0.6511(12) 0.8262(11) 0.2905(7) 0.076(4) Uani 1 d . .
O24 O 0.9289(9) 0.8097(6) 0.2129(5) 0.036(2) Uani 1 d . .
O31 O 0.4485(10) 0.3149(7) 0.2638(6) 0.045(2) Uani 1 d . .
O32 O 0.5276(12) 0.1378(7) 0.3016(5) 0.045(2) Uani 1 d . .
O33 O 0.5313(10) 0.2004(7) 0.1606(4) 0.035(2) Uani 1 d . .
O34 O 0.7346(8) 0.2609(6) 0.2234(4) 0.025(2) Uani 1 d . .
O41 O 0.4718(12) 0.6374(10) 0.0984(10) 0.085(4) Uani 1 d . .
O42 O 0.7596(16) 0.5848(12) 0.0531(8) 0.087(4) Uani 1 d . .
O43 O 0.6886(18) 0.7155(17) 0.1222(12) 0.144(9) Uani 1 d . .
O44 O 0.6542(26) 0.7476(21) -0.0040(15) 0.216(16) Uani 1 d . .
N1 N 1.1722(8) 0.6375(5) 0.2531(4) 0.0082(13) Uani 1 d . .
N2 N 1.3348(9) 0.8384(5) 0.2039(4) 0.0095(14) Uani 1 d . .
N3 N 1.2492(9) 0.8541(6) 0.0423(4) 0.015(2) Uani 1 d . .
N4 N 1.0922(9) 0.6535(5) 0.0928(4) 0.0093(14) Uani 1 d . .
N5 N 0.8206(8) 0.4546(5) 0.3239(4) 0.0082(13) Uani 1 d . .
N6 N 0.5957(9) 0.3006(6) 0.4293(4) 0.0118(14) Uani 1 d . .
N7 N 0.8453(9) 0.1354(5) 0.3855(4) 0.0122(14) Uani 1 d . .
N8 N 1.0688(8) 0.2933(5) 0.2792(4) 0.0093(14) Uani 1 d . .
C1 C 1.2881(11) 0.6694(7) 0.2999(5) 0.013(2) Uani 1 d . .
H1A H 1.4033(11) 0.6465(7) 0.2768(5) 0.016 Uiso 1 calc R .
H1B H 1.2553(11) 0.6365(7) 0.3580(5) 0.016 Uiso 1 calc R .
C2 C 1.2784(11) 0.7914(7) 0.2930(5) 0.013(2) Uani 1 d . .
H2A H 1.1628(11) 0.8143(7) 0.3152(5) 0.016 Uiso 1 calc R .
H2B H 1.3508(11) 0.8150(7) 0.3249(5) 0.016 Uiso 1 calc R .
C3 C 1.3020(12) 0.9559(7) 0.1921(5) 0.017(2) Uani 1 d . .
H3A H 1.3708(12) 0.9897(7) 0.2205(5) 0.020 Uiso 1 calc R .
H3B H 1.1836(12) 0.9704(7) 0.2166(5) 0.020 Uiso 1 calc R .
C4 C 1.3444(12) 1.0037(8) 0.0981(6) 0.022(2) Uani 1 d . .
H4A H 1.3402(12) 1.0811(8) 0.0927(6) 0.026 Uiso 1 calc R .
H4B H 1.4595(12) 0.9826(8) 0.0731(6) 0.026 Uiso 1 calc R .
C5 C 1.2258(12) 0.9690(7) 0.0502(6) 0.020(2) Uani 1 d . .
H5A H 1.1094(12) 0.9821(7) 0.0787(6) 0.023 Uiso 1 calc R .
H5B H 1.2466(12) 1.0115(7) -0.0051(6) 0.023 Uiso 1 calc R .
C6 C 1.1332(12) 0.8214(7) -0.0053(6) 0.021(2) Uani 1 d . .
H6A H 1.1658(12) 0.8545(7) -0.0634(6) 0.025 Uiso 1 calc R .
H6B H 1.0175(12) 0.8431(7) 0.0178(6) 0.025 Uiso 1 calc R .
C7 C 1.1469(13) 0.6994(8) 0.0017(5) 0.021(2) Uani 1 d . .
H7A H 1.0743(13) 0.6741(8) -0.0294(5) 0.025 Uiso 1 calc R .
H7B H 1.2630(13) 0.6777(8) -0.0209(5) 0.025 Uiso 1 calc R .
C8 C 1.1194(11) 0.5347(6) 0.1066(5) 0.011(2) Uani 1 d . .
H8A H 1.2378(11) 0.5185(6) 0.0836(5) 0.013 Uiso 1 calc R .
H8B H 1.0519(11) 0.5025(6) 0.0766(5) 0.013 Uiso 1 calc R .
C9 C 1.0713(10) 0.4844(6) 0.1999(5) 0.008(2) Uani 1 d . .
C10 C 1.1896(10) 0.5207(6) 0.2495(5) 0.009(2) Uani 1 d . .
H10A H 1.1634(10) 0.4812(6) 0.3059(5) 0.011 Uiso 1 calc R .
H10B H 1.3063(10) 0.5041(6) 0.2235(5) 0.011 Uiso 1 calc R .
C11 C 0.8827(10) 0.5070(6) 0.2358(5) 0.008(2) Uani 1 d . .
H11A H 0.8645(10) 0.5837(6) 0.2328(5) 0.009 Uiso 1 calc R .
H11B H 0.8164(10) 0.4822(6) 0.2015(5) 0.009 Uiso 1 calc R .
C12 C 0.6388(10) 0.4815(7) 0.3549(6) 0.015(2) Uani 1 d . .
H12A H 0.5746(10) 0.4677(7) 0.3158(6) 0.019 Uiso 1 calc R .
H12B H 0.6259(10) 0.5567(7) 0.3602(6) 0.019 Uiso 1 calc R .
C13 C 0.5742(11) 0.4147(7) 0.4376(5) 0.016(2) Uani 1 d . .
H13A H 0.6361(11) 0.4305(7) 0.4771(5) 0.019 Uiso 1 calc R .
H13B H 0.4551(11) 0.4312(7) 0.4585(5) 0.019 Uiso 1 calc R .
C14 C 0.5610(12) 0.2308(8) 0.5133(5) 0.021(2) Uani 1 d . .
H14A H 0.4442(12) 0.2415(8) 0.5425(5) 0.025 Uiso 1 calc R .
H14B H 0.6343(12) 0.2510(8) 0.5462(5) 0.025 Uiso 1 calc R .
C15 C 0.5911(13) 0.1144(8) 0.5046(6) 0.025(2) Uani 1 d . .
H15A H 0.5265(13) 0.0972(8) 0.4666(6) 0.030 Uiso 1 calc R .
H15B H 0.5476(13) 0.0714(8) 0.5586(6) 0.030 Uiso 1 calc R .
C16 C 0.7771(12) 0.0826(7) 0.4726(6) 0.021(2) Uani 1 d . .
H16A H 0.8442(12) 0.1027(7) 0.5085(6) 0.025 Uiso 1 calc R .
H16B H 0.7865(12) 0.0056(7) 0.4750(6) 0.025 Uiso 1 calc R .
C17 C 1.0280(12) 0.1115(7) 0.3559(6) 0.017(2) Uani 1 d . .
H17A H 1.0451(12) 0.0359(7) 0.3525(6) 0.021 Uiso 1 calc R .
H17B H 1.0903(12) 0.1291(7) 0.3946(6) 0.021 Uiso 1 calc R .
C18 C 1.0918(11) 0.1777(6) 0.2699(6) 0.014(2) Uani 1 d . .
H18A H 1.2108(11) 0.1615(6) 0.2482(6) 0.017 Uiso 1 calc R .
H18B H 1.0280(11) 0.1612(6) 0.2314(6) 0.017 Uiso 1 calc R .
C19 C 1.1051(10) 0.3642(6) 0.1950(5) 0.010(2) Uani 1 d . .
H19A H 1.0354(10) 0.3420(6) 0.1612(5) 0.012 Uiso 1 calc R .
H19B H 1.2230(10) 0.3542(6) 0.1671(5) 0.012 Uiso 1 calc R .

loop_
_atom_type_symbol
_atom_type_description
_atom_type_scat_dispersion_real
_atom_type_scat_dispersion_imag
_atom_type_scat_source
C C 0.0033 0.0016 'International Tables Vol C Tables 4.2.6.8 and 6.1.1.4'
H H 0.0000 0.0000 'International Tables Vol C Tables 4.2.6.8 and 6.1.1.4'
N N 0.0061 0.0033 'International Tables Vol C Tables 4.2.6.8 and 6.1.1.4'
O O 0.0106 0.0060 'International Tables Vol C Tables 4.2.6.8 and 6.1.1.4'
Cl Cl 0.1484 0.1585 'International Tables Vol C Tables 4.2.6.8 and 6.1.1.4'
Cu Cu 0.3201 1.2651 'International Tables Vol C Tables 4.2.6.8 and 6.1.1.4'

loop_
_geom_angle_atom_site_label_1
_geom_angle_atom_site_label_2
_geom_angle_atom_site_label_3
_geom_angle
_geom_angle_site_symmetry_1
_geom_angle_site_symmetry_3
_geom_angle_publ_flag
N3 Cu1 N4 89.2(3) . . ?
N3 Cu1 N1 179.2(3) . . ?
N4 Cu1 N1 90.8(3) . . ?
N3 Cu1 N2 92.0(3) . . ?
N4 Cu1 N2 178.8(3) . . ?
N1 Cu1 N2 88.0(3) . . ?
N7 Cu2 N5 178.9(3) . . ?
N7 Cu2 N8 89.9(3) . . ?
N5 Cu2 N8 89.9(3) . . ?
N7 Cu2 N6 91.6(3) . . ?
N5 Cu2 N6 88.6(3) . . ?
N8 Cu2 N6 178.3(3) . . ?
O14 Cl1 O12 114.3(6) . . ?
O14 Cl1 O13 112.6(5) . . ?
O12 Cl1 O13 108.2(5) . . ?
O14 Cl1 O11 107.2(6) . . ?
O12 Cl1 O11 107.9(7) . . ?
O13 Cl1 O11 106.2(6) . . ?
O23 Cl2 O21 109.6(8) . . ?
O23 Cl2 O24 110.5(7) . . ?
O21 Cl2 O24 108.0(5) . . ?
O23 Cl2 O22 106.8(7) . . ?
O21 Cl2 O22 112.3(8) . . ?
O24 Cl2 O22 109.6(6) . . ?
O33 Cl3 O31 112.6(5) . . ?
O33 Cl3 O34 110.9(4) . . ?
O31 Cl3 O34 109.3(5) . . ?
O33 Cl3 O32 108.9(5) . . ?
O31 Cl3 O32 107.1(6) . . ?
O34 Cl3 O32 107.9(5) . . ?
O44 Cl4 O42 117.3(12) . . ?
O44 Cl4 O41 113.8(11) . . ?
O42 Cl4 O41 117.9(9) . . ?
O44 Cl4 O43 101.3(18) . . ?
O42 Cl4 O43 99.5(9) . . ?
O41 Cl4 O43 102.8(10) . . ?
C1 N1 C10 110.6(6) . . ?
C1 N1 Cu1 104.1(5) . . ?
C10 N1 Cu1 120.6(5) . . ?
C2 N2 C3 110.6(6) . . ?
C2 N2 Cu1 102.4(5) . . ?
C3 N2 Cu1 118.2(5) . . ?
C5 N3 C6 111.2(7) . . ?
C5 N3 Cu1 118.5(5) . . ?
C6 N3 Cu1 104.3(5) . . ?
C8 N4 C7 111.1(6) . . ?
C8 N4 Cu1 119.7(5) . . ?
C7 N4 Cu1 102.6(5) . . ?
C12 N5 C11 110.3(6) . . ?
C12 N5 Cu2 103.8(5) . . ?
C11 N5 Cu2 120.3(5) . . ?
C13 N6 C14 111.3(7) . . ?
C13 N6 Cu2 102.6(5) . . ?
C14 N6 Cu2 118.1(5) . . ?
C17 N7 C16 111.9(7) . . ?
C17 N7 Cu2 103.0(5) . . ?
C16 N7 Cu2 121.1(5) . . ?
C18 N8 C19 111.1(6) . . ?
C18 N8 Cu2 101.5(5) . . ?
C19 N8 Cu2 118.9(5) . . ?
N1 C1 C2 107.9(6) . . ?
N2 C2 C1 108.4(6) . . ?
N2 C3 C4 110.7(7) . . ?
C5 C4 C3 113.9(7) . . ?
N3 C5 C4 111.8(7) . . ?
N3 C6 C7 107.1(7) . . ?
N4 C7 C6 107.4(7) . . ?
N4 C8 C9 113.0(6) . . ?
C11 C9 C10 113.6(6) . . ?
C11 C9 C19 111.3(6) . . ?
C10 C9 C19 108.6(6) . . ?
C11 C9 C8 109.2(6) . . ?
C10 C9 C8 112.0(6) . . ?
C19 C9 C8 101.7(6) . . ?
N1 C10 C9 112.1(6) . . ?
N5 C11 C9 113.3(6) . . ?
N5 C12 C13 108.8(7) . . ?
N6 C13 C12 109.7(7) . . ?
N6 C14 C15 111.1(7) . . ?
C14 C15 C16 114.8(8) . . ?
N7 C16 C15 111.3(7) . . ?
N7 C17 C18 108.5(7) . . ?
N8 C18 C17 107.9(7) . . ?
N8 C19 C9 113.7(6) . . ?

loop_
_geom_bond_atom_site_label_1
_geom_bond_atom_site_label_2
_geom_bond_distance
_geom_bond_site_symmetry_2
_geom_bond_publ_flag
Cu1 N3 2.001(7) . ?
Cu1 N4 2.008(6) . ?
Cu1 N1 2.031(6) . ?
Cu1 N2 2.055(7) . ?
Cu2 N7 2.005(7) . ?
Cu2 N5 2.007(6) . ?
Cu2 N8 2.028(7) . ?
Cu2 N6 2.029(7) . ?
Cl1 O14 1.426(7) . ?
Cl1 O12 1.436(8) . ?
Cl1 O13 1.438(7) . ?
Cl1 O11 1.452(10) . ?
Cl2 O23 1.400(9) . ?
Cl2 O21 1.412(9) . ?
Cl2 O24 1.439(7) . ?
Cl2 O22 1.443(9) . ?
Cl3 O33 1.434(7) . ?
Cl3 O31 1.437(7) . ?
Cl3 O34 1.451(6) . ?
Cl3 O32 1.455(8) . ?
Cl4 O44 1.354(14) . ?
Cl4 O42 1.378(10) . ?
Cl4 O41 1.390(9) . ?
Cl4 O43 1.438(12) . ?
N1 C1 1.468(10) . ?
N1 C10 1.489(10) . ?
N2 C2 1.478(10) . ?
N2 C3 1.488(11) . ?
N3 C5 1.482(12) . ?
N3 C6 1.484(12) . ?
N4 C8 1.498(10) . ?
N4 C7 1.504(10) . ?
N5 C12 1.483(10) . ?
N5 C11 1.490(10) . ?
N6 C13 1.473(11) . ?
N6 C14 1.502(11) . ?
N7 C17 1.478(12) . ?
N7 C16 1.484(11) . ?
N8 C18 1.496(10) . ?
N8 C19 1.512(10) . ?
C1 C2 1.530(11) . ?
C3 C4 1.548(12) . ?
C4 C5 1.513(13) . ?
C6 C7 1.530(13) . ?
C8 C9 1.547(11) . ?
C9 C11 1.534(10) . ?
C9 C10 1.541(10) . ?
C9 C19 1.546(10) . ?
C12 C13 1.486(12) . ?
C14 C15 1.507(14) . ?
C15 C16 1.531(14) . ?
C17 C18 1.524(12) . ?
